data_4503466
loop_
_publ_author_name
'Lakshminarayanan, P. S.'
'Ravikumar, I.'
'Suresh, Eringathodi'
'Ghosh, Pradyut'

_publ_section_title
;
 Molecular Recognition Studies of an Octaaminocryptand upon Different
 Degree of Protonation
;
_journal_issue 8
_journal_name_full 'Crystal Growth &amp; Design'
_journal_page_first 2842
_journal_paper_doi 10.1021/cg701152v
_journal_volume 8
_journal_year 2008
_chemical_formula_sum 'C64 H63 N22 O30.5'
_chemical_formula_weight 1628.36
_chemical_name_systematic
; 
 ? 
;
_space_group_IT_number 14
_symmetry_cell_setting monoclinic
_symmetry_space_group_name_Hall '-P 2ybc'
_symmetry_space_group_name_H-M 'P 1 21/c 1'
_atom_sites_solution_hydrogens geom
_atom_sites_solution_primary direct
_atom_sites_solution_secondary difmap
_audit_creation_method SHELXL-97
_cell_angle_alpha 90.00
_cell_angle_beta 91.9360(10)
_cell_angle_gamma 90.00
_cell_formula_units_Z 4
_cell_length_a 11.6884(8)
_cell_length_b 14.0632(10)
_cell_length_c 46.042(3)
_cell_measurement_temperature 100(2)
_cell_volume 7563.9(9)
_computing_cell_refinement 'BRUKER SMART'
_computing_data_collection 'BRUKER SMART'
_computing_data_reduction 'BRUKER SAINT'
_computing_molecular_graphics ORTEP
_computing_publication_material 'SHELXL-97 (Sheldrick, 1997)'
_computing_structure_refinement 'SHELXL-97 (Sheldrick, 1997)'
_computing_structure_solution 'SHELXS-97 (Sheldrick, 1990)'
_diffrn_ambient_temperature 273(2)
_diffrn_measured_fraction_theta_full 0.903
_diffrn_measured_fraction_theta_max 0.903
_diffrn_measurement_device_type 'BRUKER SMART APEX CCD DIFFRACTOMETER'
_diffrn_measurement_method 'OMEGA-PHI SCAN'
_diffrn_radiation_monochromator graphite
_diffrn_radiation_source 'fine-focus sealed tube'
_diffrn_radiation_type MoK\a
_diffrn_radiation_wavelength 0.71073
_diffrn_reflns_av_R_equivalents 0.0296
_diffrn_reflns_av_sigmaI/netI 0.0426
_diffrn_reflns_limit_h_max 14
_diffrn_reflns_limit_h_min -15
_diffrn_reflns_limit_k_max 18
_diffrn_reflns_limit_k_min -18
_diffrn_reflns_limit_l_max 60
_diffrn_reflns_limit_l_min -35
_diffrn_reflns_number 44610
_diffrn_reflns_theta_full 28.26
_diffrn_reflns_theta_max 28.26
_diffrn_reflns_theta_min 1.51
_exptl_absorpt_coefficient_mu 0.116
_exptl_absorpt_correction_type SADABS
_exptl_crystal_colour YELLOW
_exptl_crystal_density_diffrn 1.430
_exptl_crystal_density_method 'not measured'
_exptl_crystal_description BLOCKS
_exptl_crystal_F_000 3380
_exptl_crystal_size_max 0.38
_exptl_crystal_size_mid 0.28
_exptl_crystal_size_min 0.16
_refine_diff_density_max 0.789
_refine_diff_density_min -0.264
_refine_diff_density_rms 0.069
_refine_ls_extinction_method none
_refine_ls_goodness_of_fit_ref 1.018
_refine_ls_hydrogen_treatment mixed
_refine_ls_matrix_type full
_refine_ls_number_parameters 1094
_refine_ls_number_reflns 17614
_refine_ls_number_restraints 0
_refine_ls_restrained_S_all 1.018
_refine_ls_R_factor_all 0.0778
_refine_ls_R_factor_gt 0.0615
_refine_ls_shift/su_max 0.000
_refine_ls_shift/su_mean 0.000
_refine_ls_structure_factor_coef Fsqd
_refine_ls_weighting_details 'w=1/[\s^2^(Fo^2^)+(0.0844P)^2^+5.6130P] where P=(Fo^2^+2Fc^2^)/3'
_refine_ls_weighting_scheme calc
_refine_ls_wR_factor_gt 0.1542
_refine_ls_wR_factor_ref 0.1648
_reflns_number_gt 14023
_reflns_number_total 17614
_reflns_threshold_expression >2sigma(I)
_cod_data_source_file cg701152v-file005.cif
_cod_data_source_block 01rklnm
_cod_depositor_comments
;
The following automatic conversions were performed:

'_symmetry_cell_setting' value 'Monoclinic' changed to 'monoclinic'
according to /home/saulius/struct/CIF-dictionaries/cif_core.dic
dictionary named 'cif_core.dic' version 2.4.1 from 2010-06-29.

Automatic conversion script
Id: cif_fix_values 1715 2011-07-08 13:25:40Z adriana 

The following automatic conversions were performed:

'_refine_ls_weighting_scheme' value 'calc
w=1/[\s^2^(Fo^2^)+(0.0844P)^2^+5.6130P] where P=(Fo^2^+2Fc^2^)/3' was
changed to 'calc'. New tag '_refine_ls_weighting_details' was
created. The value of the new tag was set to
'w=1/[\s^2^(Fo^2^)+(0.0844P)^2^+5.6130P] where P=(Fo^2^+2Fc^2^)/3'.

Automatic conversion script
Id: cif_fix_values 3143 2015-03-26 13:38:13Z robertas 
;
_cod_original_sg_symbol_H-M P21/c
_cod_original_formula_sum 'C64 H63 N22 O30.50'
_cod_database_code 4503466

loop_
_symmetry_equiv_pos_as_xyz
'x, y, z'
'-x, y+1/2, -z+1/2'
'-x, -y, -z'
'x, -y-1/2, z-1/2'

loop_
_atom_site_label
_atom_site_type_symbol
_atom_site_fract_x
_atom_site_fract_y
_atom_site_fract_z
_atom_site_U_iso_or_equiv
_atom_site_adp_type
_atom_site_occupancy
_atom_site_calc_flag
_atom_site_refinement_flags
O1 O 0.84096(13) 0.94117(10) 0.08669(3) 0.0230(3) Uani 1 d .
O3 O 0.54145(15) 0.79589(13) 0.08017(4) 0.0371(4) Uani 1 d .
O2 O 0.61866(14) 0.92112(12) 0.09952(4) 0.0326(4) Uani 1 d .
O6 O 1.05515(14) 0.93842(13) 0.02256(4) 0.0348(4) Uani 1 d .
O5 O 0.77365(17) 0.77503(14) -0.03749(4) 0.0413(4) Uani 1 d .
O4 O 0.62910(17) 0.71092(15) -0.01677(4) 0.0500(5) Uani 1 d .
O7 O 0.98222(16) 1.04256(13) 0.05105(4) 0.0385(4) Uani 1 d .
N11 N 0.97664(16) 0.96906(13) 0.03708(4) 0.0250(4) Uani 1 d .
N9 N 0.61460(16) 0.85923(13) 0.08073(4) 0.0243(4) Uani 1 d .
N10 N 0.71171(19) 0.76492(15) -0.01672(5) 0.0346(5) Uani 1 d .
C37 C 0.80423(17) 0.91096(14) 0.06272(4) 0.0188(4) Uani 1 d .
C38 C 0.69602(18) 0.86184(14) 0.05782(5) 0.0209(4) Uani 1 d .
C39 C 0.66636(19) 0.81410(15) 0.03251(5) 0.0237(4) Uani 1 d .
H39 H 0.5984 0.7797 0.0310 0.028 Uiso 1 calc R
C40 C 0.73895(19) 0.81802(16) 0.00946(5) 0.0260(5) Uani 1 d .
C41 C 0.84045(18) 0.86993(15) 0.01106(5) 0.0236(4) Uani 1 d .
H41 H 0.8873 0.8737 -0.0048 0.028 Uiso 1 calc R
C42 C 0.86971(17) 0.91519(14) 0.03644(5) 0.0207(4) Uani 1 d .
O8 O 0.70651(14) 0.57877(12) 0.05664(3) 0.0293(4) Uani 1 d .
O9 O 0.63020(14) 0.58094(11) 0.11071(4) 0.0308(4) Uani 1 d .
O10 O 0.68614(14) 0.69904(12) 0.13771(4) 0.0312(4) Uani 1 d .
O11 O 1.05579(14) 0.83323(12) 0.12650(4) 0.0334(4) Uani 1 d .
O12 O 1.12610(14) 0.83665(11) 0.08349(4) 0.0327(4) Uani 1 d .
O13 O 0.90562(18) 0.64340(13) 0.00327(4) 0.0409(4) Uani 1 d .
O14 O 0.8943(2) 0.50885(13) 0.02495(4) 0.0504(5) Uani 1 d .
N12 N 0.69640(15) 0.64748(12) 0.11626(4) 0.0218(4) Uani 1 d .
N13 N 1.05589(15) 0.80880(13) 0.10077(4) 0.0248(4) Uani 1 d .
N14 N 0.89779(16) 0.59532(13) 0.02505(4) 0.0253(4) Uani 1 d .
C43 C 0.78727(18) 0.62315(14) 0.06859(5) 0.0209(4) Uani 1 d .
C44 C 0.78967(17) 0.66506(14) 0.09713(5) 0.0203(4) Uani 1 d .
C45 C 0.87733(17) 0.72374(14) 0.10753(5) 0.0208(4) Uani 1 d .
H45 H 0.8748 0.7496 0.1261 0.025 Uiso 1 calc R
C46 C 0.96784(17) 0.74345(14) 0.09023(5) 0.0212(4) Uani 1 d .
C47 C 0.97529(18) 0.70396(14) 0.06243(5) 0.0221(4) Uani 1 d .
H47 H 1.0360 0.7184 0.0507 0.027 Uiso 1 calc R
C48 C 0.89003(18) 0.64351(14) 0.05324(5) 0.0218(4) Uani 1 d .
N15 N 1.16419(16) 0.76085(13) 0.18420(4) 0.0256(4) Uani 1 d .
N16 N 0.79423(16) 0.71362(13) 0.22629(4) 0.0256(4) Uani 1 d .
N17 N 0.90733(16) 0.49446(13) 0.15144(4) 0.0261(4) Uani 1 d .
O15 O 1.11982(12) 0.59086(11) 0.14902(3) 0.0249(3) Uani 1 d .
O16 O 1.25287(14) 0.72214(13) 0.17731(4) 0.0367(4) Uani 1 d .
O17 O 1.15835(15) 0.84523(12) 0.19087(4) 0.0344(4) Uani 1 d .
O18 O 0.81635(15) 0.78421(12) 0.24148(4) 0.0335(4) Uani 1 d .
O19 O 0.70570(15) 0.66698(13) 0.22804(4) 0.0354(4) Uani 1 d .
O20 O 0.8436(3) 0.4329(2) 0.16046(8) 0.0361(8) Uani 0.50 d P
O20' O 0.9853(3) 0.4304(2) 0.15224(8) 0.0370(8) Uani 0.50 d P
O21 O 0.9290(2) 0.4959(2) 0.12421(6) 0.0278(6) Uani 0.54 d P
O21' O 0.8168(3) 0.4865(2) 0.14205(8) 0.0289(8) Uani 0.46 d P
C49 C 1.04740(17) 0.62112(15) 0.16604(4) 0.0204(4) Uani 1 d .
C50 C 1.05988(18) 0.70449(15) 0.18467(5) 0.0213(4) Uani 1 d .
C51 C 0.97897(18) 0.73458(15) 0.20359(4) 0.0220(4) Uani 1 d .
H51 H 0.9924 0.7880 0.2151 0.026 Uiso 1 calc R
C53 C 0.85440(17) 0.60663(15) 0.18789(4) 0.0210(4) Uani 1 d .
H53 H 0.7851 0.5744 0.1888 0.025 Uiso 1 calc R
C52 C 0.87713(18) 0.68475(15) 0.20541(4) 0.0215(4) Uani 1 d .
C54 C 0.93578(18) 0.57761(15) 0.16912(4) 0.0208(4) Uani 1 d .
O22 O 0.73362(13) 0.27464(11) 0.23833(3) 0.0246(3) Uani 1 d .
O23 O 0.60433(15) 0.41580(15) 0.25745(5) 0.0452(5) Uani 1 d .
O24 O 0.69747(14) 0.51668(11) 0.28439(3) 0.0291(4) Uani 1 d .
O25 O 1.06473(14) 0.61497(11) 0.25666(4) 0.0294(4) Uani 1 d .
O26 O 1.15874(13) 0.53580(12) 0.22495(4) 0.0310(4) Uani 1 d .
O27 O 1.01690(15) 0.23198(13) 0.19189(4) 0.0407(4) Uani 1 d .
N18 N 0.69334(16) 0.45455(13) 0.26547(4) 0.0256(4) Uani 1 d .
N19 N 1.07536(15) 0.54669(13) 0.24033(4) 0.0232(4) Uani 1 d .
N20 N 0.92067(16) 0.25441(13) 0.19909(4) 0.0242(4) Uani 1 d .
C55 C 0.80471(17) 0.33905(14) 0.23606(4) 0.0190(4) Uani 1 d .
C56 C 0.79857(17) 0.42975(15) 0.25139(4) 0.0201(4) Uani 1 d .
C57 C 0.88610(17) 0.49345(14) 0.25376(4) 0.0192(4) Uani 1 d .
H57 H 0.8793 0.5477 0.2651 0.023 Uiso 1 calc R
C58 C 0.98576(18) 0.47613(15) 0.23897(4) 0.0203(4) Uani 1 d .
C59 C 0.99635(17) 0.39674(15) 0.22124(4) 0.0197(4) Uani 1 d .
H59 H 1.0623 0.3873 0.2109 0.024 Uiso 1 calc R
C60 C 0.90811(18) 0.33273(14) 0.21927(4) 0.0202(4) Uani 1 d .
N2 N 0.35529(14) 0.57276(12) 0.13758(4) 0.0188(3) Uani 1 d .
H2C H 0.3681 0.5199 0.1272 0.023 Uiso 1 calc R
H2D H 0.2844 0.5683 0.1445 0.023 Uiso 1 calc R
N1 N 0.31040(14) 0.56143(12) 0.07408(4) 0.0182(3) Uani 1 d .
N3 N 0.60475(15) 0.15066(12) 0.20876(4) 0.0196(3) Uani 1 d .
H3D H 0.6679 0.1870 0.2110 0.023 Uiso 1 calc R
H3C H 0.5965 0.1353 0.1898 0.023 Uiso 1 calc R
N4 N 0.67272(15) -0.04551(12) 0.18577(4) 0.0211(4) Uani 1 d .
N5 N 0.19507(17) 0.36947(13) 0.08780(4) 0.0256(4) Uani 1 d .
N6 N 0.43332(17) -0.03951(14) 0.16023(4) 0.0285(4) Uani 1 d .
N7 N 0.53292(14) 0.46045(12) 0.06082(4) 0.0186(3) Uani 1 d .
H7D H 0.4885 0.4350 0.0744 0.022 Uiso 1 calc R
H7C H 0.5824 0.5007 0.0698 0.022 Uiso 1 calc R
N8 N 0.78423(15) 0.04284(12) 0.13396(4) 0.0197(3) Uani 1 d .
H8C H 0.7186 0.0658 0.1408 0.024 Uiso 1 calc R
H8D H 0.7660 0.0024 0.1194 0.024 Uiso 1 calc R
C1 C 0.27715(17) 0.64268(14) 0.09200(4) 0.0197(4) Uani 1 d .
H1A H 0.2007 0.6322 0.0989 0.024 Uiso 1 calc R
H1B H 0.2754 0.6998 0.0802 0.024 Uiso 1 calc R
C2 C 0.35969(18) 0.65697(14) 0.11784(4) 0.0203(4) Uani 1 d .
H2A H 0.4368 0.6649 0.1111 0.024 Uiso 1 calc R
H2B H 0.3391 0.7140 0.1283 0.024 Uiso 1 calc R
C3 C 0.44064(18) 0.57644(15) 0.16290(5) 0.0222(4) Uani 1 d .
H3A H 0.5135 0.5996 0.1563 0.027 Uiso 1 calc R
H3B H 0.4138 0.6204 0.1774 0.027 Uiso 1 calc R
C4 C 0.45690(18) 0.47950(15) 0.17634(4) 0.0205(4) Uani 1 d .
C5 C 0.55337(18) 0.42557(15) 0.17065(5) 0.0229(4) Uani 1 d .
H5A H 0.6081 0.4497 0.1584 0.027 Uiso 1 calc R
C6 C 0.56905(18) 0.33642(15) 0.18295(5) 0.0228(4) Uani 1 d .
H6A H 0.6337 0.3011 0.1788 0.027 Uiso 1 calc R
C7 C 0.48853(17) 0.29942(15) 0.20150(4) 0.0201(4) Uani 1 d .
C8 C 0.39121(19) 0.35274(16) 0.20680(5) 0.0257(5) Uani 1 d .
H8 H 0.3361 0.3284 0.2189 0.031 Uiso 1 calc R
C9 C 0.37528(19) 0.44149(16) 0.19434(5) 0.0257(5) Uani 1 d .
H9A H 0.3095 0.4760 0.1980 0.031 Uiso 1 calc R
C10 C 0.50336(18) 0.20608(15) 0.21753(5) 0.0243(4) Uani 1 d .
H10A H 0.5103 0.2189 0.2382 0.029 Uiso 1 calc R
H10B H 0.4352 0.1678 0.2141 0.029 Uiso 1 calc R
C11 C 0.62004(19) 0.06168(14) 0.22636(5) 0.0226(4) Uani 1 d .
H11A H 0.5474 0.0285 0.2269 0.027 Uiso 1 calc R
H11B H 0.6432 0.0784 0.2461 0.027 Uiso 1 calc R
C12 C 0.70884(18) -0.00384(15) 0.21395(4) 0.0217(4) Uani 1 d .
H12A H 0.7792 0.0315 0.2116 0.026 Uiso 1 calc R
H12B H 0.7250 -0.0548 0.2277 0.026 Uiso 1 calc R
C13 C 0.20922(18) 0.51789(15) 0.05925(5) 0.0222(4) Uani 1 d .
H13A H 0.2346 0.4778 0.0436 0.027 Uiso 1 calc R
H13B H 0.1618 0.5679 0.0507 0.027 Uiso 1 calc R
C14 C 0.13758(19) 0.45886(16) 0.07932(5) 0.0265(5) Uani 1 d .
H14A H 0.1225 0.4955 0.0966 0.032 Uiso 1 calc R
H29A H 0.0646 0.4444 0.0696 0.032 Uiso 1 calc R
C15 C 0.1175(4) 0.3238(3) 0.10983(9) 0.0265(9) Uiso 0.65 d P
C15A C 0.1469(6) 0.3025(5) 0.10817(15) 0.0221(15) Uiso 0.35 d P
C16 C 0.1696(3) 0.2291(3) 0.11808(8) 0.0222(7) Uiso 0.65 d P
C16A C 0.2066(6) 0.2071(4) 0.11430(13) 0.0162(12) Uiso 0.35 d P
C17A C 0.1642(5) 0.1523(4) 0.13646(13) 0.0208(12) Uiso 0.35 d P
C17 C 0.2318(3) 0.2176(2) 0.14410(7) 0.0253(7) Uiso 0.65 d P
C18 C 0.2833(3) 0.1306(2) 0.15125(8) 0.0261(7) Uiso 0.65 d P
C18A C 0.2117(5) 0.0633(4) 0.14285(13) 0.0203(11) Uiso 0.35 d P
C19 C 0.2743(3) 0.0531(3) 0.13246(8) 0.0210(7) Uiso 0.65 d P
C19A C 0.3050(5) 0.0287(4) 0.12747(12) 0.0133(11) Uiso 0.35 d P
C20 C 0.2076(3) 0.0633(2) 0.10664(8) 0.0267(7) Uiso 0.65 d P
C20A C 0.3482(5) 0.0868(4) 0.10578(12) 0.0189(11) Uiso 0.35 d P
C21 C 0.1553(3) 0.1500(2) 0.09992(8) 0.0260(7) Uiso 0.65 d P
C21A C 0.3007(5) 0.1754(4) 0.09913(12) 0.0175(11) Uiso 0.35 d P
C22A C 0.3612(6) -0.0645(5) 0.13395(15) 0.0205(14) Uiso 0.35 d P
C22 C 0.3351(3) -0.0420(3) 0.13821(8) 0.0241(8) Uiso 0.65 d P
C23 C 0.5001(2) -0.12758(16) 0.16402(5) 0.0290(5) Uani 1 d .
H23A H 0.5409 -0.1404 0.1464 0.035 Uiso 1 calc R
H23B H 0.4485 -0.1803 0.1672 0.035 Uiso 1 calc R
C24 C 0.58530(19) -0.12011(15) 0.18957(5) 0.0252(5) Uani 1 d .
H24A H 0.5441 -0.1066 0.2070 0.030 Uiso 1 calc R
H24B H 0.6234 -0.1809 0.1923 0.030 Uiso 1 calc R
C25 C 0.39474(17) 0.59394(14) 0.05313(4) 0.0195(4) Uani 1 d .
H25A H 0.4490 0.6361 0.0630 0.023 Uiso 1 calc R
H25B H 0.3553 0.6303 0.0380 0.023 Uiso 1 calc R
C26 C 0.45990(18) 0.51395(15) 0.03925(4) 0.0205(4) Uani 1 d .
H26A H 0.4059 0.4705 0.0299 0.025 Uiso 1 calc R
H26B H 0.5079 0.5400 0.0244 0.025 Uiso 1 calc R
C27 C 0.59809(19) 0.38297(15) 0.04641(5) 0.0243(4) Uani 1 d .
H27A H 0.6544 0.4114 0.0341 0.029 Uiso 1 calc R
H27B H 0.5456 0.3464 0.0341 0.029 Uiso 1 calc R
C28 C 0.65796(17) 0.31684(15) 0.06759(5) 0.0213(4) Uani 1 d .
C29 C 0.72378(19) 0.34970(15) 0.09106(5) 0.0245(4) Uani 1 d .
H29 H 0.7283 0.4146 0.0948 0.029 Uiso 1 calc R
C30 C 0.78322(19) 0.28602(15) 0.10906(5) 0.0236(4) Uani 1 d .
H30 H 0.8256 0.3088 0.1250 0.028 Uiso 1 calc R
C31 C 0.78022(17) 0.18898(15) 0.10354(4) 0.0200(4) Uani 1 d .
C32 C 0.7119(2) 0.15588(16) 0.08031(6) 0.0324(5) Uani 1 d .
H32 H 0.7071 0.0910 0.0766 0.039 Uiso 1 calc R
C33 C 0.6511(2) 0.21950(17) 0.06269(6) 0.0337(6) Uani 1 d .
H33 H 0.6050 0.1966 0.0474 0.040 Uiso 1 calc R
C34 C 0.85277(17) 0.12341(14) 0.12236(4) 0.0196(4) Uani 1 d .
H34A H 0.9144 0.0981 0.1111 0.023 Uiso 1 calc R
H34B H 0.8867 0.1592 0.1385 0.023 Uiso 1 calc R
C35 C 0.84689(18) -0.01000(15) 0.15753(5) 0.0221(4) Uani 1 d .
H35A H 0.8728 0.0342 0.1725 0.027 Uiso 1 calc R
H35B H 0.9137 -0.0405 0.1497 0.027 Uiso 1 calc R
C36 C 0.77042(19) -0.08478(15) 0.17068(5) 0.0245(4) Uani 1 d .
H36A H 0.7420 -0.1267 0.1553 0.029 Uiso 1 calc R
H36B H 0.8160 -0.1228 0.1843 0.029 Uiso 1 calc R
O29 O 0.41074(14) 0.39625(12) 0.10798(4) 0.0265(3) Uani 1 d .
O28 O 0.83323(14) 0.21455(11) 0.18919(3) 0.0276(3) Uani 1 d .
O30 O 0.56937(13) 0.11030(12) 0.14888(3) 0.0240(3) Uani 1 d .
O31 O 0.4482(3) 0.1929(2) 0.09997(7) 0.0317(7) Uani 0.50 d P
N21 N 0.1960(2) 0.72355(17) 1.00882(5) 0.0430(5) Uani 1 d .
C62 C 0.1414(2) 0.72616(17) 0.98795(5) 0.0300(5) Uani 1 d .
C61 C 0.0715(2) 0.7292(2) 0.96137(5) 0.0342(5) Uani 1 d .
H61A H 0.0788 0.6703 0.9511 0.051 Uiso 1 calc R
H61B H 0.0965 0.7806 0.9494 0.051 Uiso 1 calc R
H61C H -0.0071 0.7389 0.9660 0.051 Uiso 1 calc R
C63 C 0.3397(6) 0.9115(6) 0.02834(19) 0.057(2) Uani 0.63 d P
C63A C 0.3181(13) 0.9252(12) 0.0418(3) 0.069(4) Uani 0.37 d P
C64 C 0.4079(3) 0.9910(2) 0.03686(8) 0.0522(8) Uani 1 d .
N22 N 0.4838(7) 1.0394(6) 0.03119(17) 0.092(3) Uani 0.48 d P
N22A N 0.4513(6) 1.0584(5) 0.04862(16) 0.0704(17) Uiso 0.52 d P
H301 H 0.5368(19) 0.1472(16) 0.1389(5) 0.007(5) Uiso 1 d .
H292 H 0.336(3) 0.380(2) 0.1020(6) 0.035(7) Uiso 1 d .
H302 H 0.514(3) 0.056(3) 0.1515(8) 0.077(12) Uiso 1 d .
H291 H 0.427(3) 0.348(3) 0.1144(8) 0.056(11) Uiso 1 d .

loop_
_atom_site_aniso_label
_atom_site_aniso_U_11
_atom_site_aniso_U_22
_atom_site_aniso_U_33
_atom_site_aniso_U_23
_atom_site_aniso_U_13
_atom_site_aniso_U_12
O1 0.0246(7) 0.0222(7) 0.0221(7) -0.0052(6) -0.0021(6) 0.0015(6)
O3 0.0366(9) 0.0348(9) 0.0405(10) -0.0015(8) 0.0082(8) -0.0185(8)
O2 0.0341(9) 0.0363(9) 0.0281(9) -0.0087(7) 0.0100(7) -0.0087(7)
O6 0.0229(8) 0.0442(10) 0.0376(10) 0.0015(8) 0.0062(7) 0.0015(7)
O5 0.0504(11) 0.0459(11) 0.0279(9) -0.0155(8) 0.0051(8) -0.0012(9)
O4 0.0482(12) 0.0515(12) 0.0500(12) -0.0273(10) -0.0018(9) -0.0185(10)
O7 0.0393(10) 0.0334(9) 0.0433(10) -0.0125(8) 0.0072(8) -0.0161(8)
N11 0.0244(9) 0.0266(10) 0.0240(9) -0.0002(8) 0.0006(7) -0.0032(7)
N9 0.0260(9) 0.0229(9) 0.0240(9) 0.0009(7) 0.0008(7) -0.0047(7)
N10 0.0373(11) 0.0326(11) 0.0336(11) -0.0129(9) -0.0033(9) -0.0012(9)
C37 0.0206(10) 0.0127(9) 0.0231(10) -0.0005(7) -0.0017(8) 0.0026(7)
C38 0.0234(10) 0.0163(9) 0.0231(10) 0.0005(8) 0.0020(8) -0.0005(8)
C39 0.0237(10) 0.0192(10) 0.0279(11) -0.0024(8) -0.0027(8) -0.0028(8)
C40 0.0278(11) 0.0243(11) 0.0257(11) -0.0076(9) -0.0024(9) -0.0007(9)
C41 0.0258(11) 0.0211(10) 0.0240(11) -0.0031(8) 0.0027(8) 0.0038(8)
C42 0.0207(10) 0.0163(9) 0.0252(11) -0.0007(8) -0.0003(8) 0.0010(8)
O8 0.0283(8) 0.0333(9) 0.0265(8) -0.0024(7) 0.0017(6) -0.0118(7)
O9 0.0337(9) 0.0248(8) 0.0345(9) -0.0048(7) 0.0113(7) -0.0096(7)
O10 0.0321(9) 0.0336(9) 0.0283(9) -0.0098(7) 0.0083(7) -0.0054(7)
O11 0.0329(9) 0.0335(9) 0.0332(9) -0.0016(7) -0.0090(7) -0.0069(7)
O12 0.0257(8) 0.0231(8) 0.0498(11) -0.0037(7) 0.0090(7) -0.0052(6)
O13 0.0617(13) 0.0333(10) 0.0284(9) 0.0005(8) 0.0106(8) 0.0042(9)
O14 0.0851(16) 0.0237(9) 0.0437(11) -0.0091(8) 0.0196(10) -0.0046(9)
N12 0.0229(9) 0.0187(8) 0.0238(9) 0.0000(7) 0.0012(7) 0.0006(7)
N13 0.0202(9) 0.0192(9) 0.0348(11) 0.0007(8) -0.0030(8) 0.0017(7)
N14 0.0240(9) 0.0219(9) 0.0306(10) -0.0028(8) 0.0076(7) -0.0021(7)
C43 0.0214(10) 0.0157(9) 0.0256(11) 0.0020(8) 0.0011(8) 0.0008(8)
C44 0.0196(10) 0.0176(9) 0.0237(10) 0.0025(8) 0.0012(8) 0.0020(8)
C45 0.0217(10) 0.0183(9) 0.0222(10) 0.0018(8) -0.0025(8) 0.0028(8)
C46 0.0176(9) 0.0154(9) 0.0302(11) 0.0019(8) -0.0028(8) 0.0016(7)
C47 0.0193(10) 0.0170(9) 0.0303(11) 0.0027(8) 0.0048(8) 0.0016(8)
C48 0.0254(10) 0.0164(9) 0.0239(10) 0.0003(8) 0.0034(8) 0.0030(8)
N15 0.0287(10) 0.0268(10) 0.0217(9) -0.0039(7) 0.0056(7) -0.0057(8)
N16 0.0273(10) 0.0279(10) 0.0219(9) 0.0044(8) 0.0069(7) 0.0080(8)
N17 0.0267(10) 0.0231(9) 0.0289(10) -0.0021(8) 0.0077(8) -0.0032(8)
O15 0.0202(7) 0.0330(8) 0.0220(8) -0.0069(6) 0.0052(6) -0.0002(6)
O16 0.0238(8) 0.0403(10) 0.0466(11) -0.0118(8) 0.0104(7) -0.0064(7)
O17 0.0439(10) 0.0275(9) 0.0323(9) -0.0115(7) 0.0079(7) -0.0101(7)
O18 0.0390(9) 0.0333(9) 0.0286(9) -0.0077(7) 0.0085(7) 0.0087(7)
O19 0.0311(9) 0.0362(9) 0.0401(10) 0.0015(8) 0.0172(7) 0.0026(7)
O20 0.049(2) 0.0294(18) 0.0307(18) -0.0038(15) 0.0087(16) -0.0205(16)
O20' 0.0333(18) 0.0307(18) 0.047(2) -0.0141(16) -0.0035(16) 0.0075(14)
O21 0.0294(15) 0.0298(15) 0.0242(15) -0.0029(12) 0.0017(12) 0.0008(12)
O21' 0.0209(17) 0.0267(18) 0.039(2) -0.0082(16) -0.0059(15) -0.0036(14)
C49 0.0211(10) 0.0223(10) 0.0179(10) 0.0019(8) 0.0019(8) 0.0013(8)
C50 0.0218(10) 0.0217(10) 0.0205(10) 0.0016(8) 0.0012(8) 0.0000(8)
C51 0.0268(11) 0.0223(10) 0.0169(10) 0.0011(8) 0.0005(8) 0.0045(8)
C53 0.0181(9) 0.0237(10) 0.0212(10) 0.0069(8) 0.0017(8) 0.0017(8)
C52 0.0247(10) 0.0223(10) 0.0176(10) 0.0035(8) 0.0044(8) 0.0067(8)
C54 0.0223(10) 0.0193(10) 0.0209(10) 0.0007(8) 0.0011(8) 0.0000(8)
O22 0.0243(8) 0.0262(8) 0.0236(8) -0.0040(6) 0.0043(6) -0.0040(6)
O23 0.0236(9) 0.0542(12) 0.0585(13) -0.0267(10) 0.0101(8) -0.0036(8)
O24 0.0351(9) 0.0258(8) 0.0270(8) -0.0072(7) 0.0081(7) 0.0066(7)
O25 0.0321(9) 0.0246(8) 0.0314(9) -0.0063(7) -0.0021(7) -0.0038(7)
O26 0.0239(8) 0.0382(9) 0.0313(9) -0.0002(7) 0.0049(7) -0.0039(7)
O27 0.0319(9) 0.0373(10) 0.0542(12) -0.0183(9) 0.0220(8) -0.0010(8)
N18 0.0252(9) 0.0266(9) 0.0254(9) -0.0035(8) 0.0056(7) 0.0040(8)
N19 0.0226(9) 0.0246(9) 0.0221(9) 0.0017(7) -0.0031(7) -0.0010(7)
N20 0.0277(10) 0.0221(9) 0.0233(9) -0.0018(7) 0.0086(7) 0.0004(7)
C55 0.0206(10) 0.0221(10) 0.0142(9) -0.0006(7) -0.0013(7) 0.0029(8)
C56 0.0200(10) 0.0233(10) 0.0171(9) 0.0002(8) 0.0022(7) 0.0040(8)
C57 0.0244(10) 0.0187(9) 0.0144(9) 0.0001(7) -0.0009(7) 0.0046(8)
C58 0.0219(10) 0.0210(10) 0.0179(10) 0.0023(8) -0.0026(8) 0.0003(8)
C59 0.0202(10) 0.0226(10) 0.0164(9) 0.0017(8) 0.0020(7) 0.0039(8)
C60 0.0234(10) 0.0192(10) 0.0180(10) -0.0016(8) 0.0025(8) 0.0041(8)
N2 0.0195(8) 0.0172(8) 0.0199(8) -0.0001(7) 0.0027(6) 0.0000(6)
N1 0.0177(8) 0.0171(8) 0.0201(8) -0.0016(7) 0.0014(6) 0.0001(6)
N3 0.0214(8) 0.0190(8) 0.0184(8) 0.0011(7) 0.0014(7) -0.0027(7)
N4 0.0245(9) 0.0185(8) 0.0205(9) -0.0009(7) 0.0029(7) -0.0035(7)
N5 0.0320(10) 0.0231(9) 0.0216(9) 0.0023(7) 0.0013(7) -0.0094(8)
N6 0.0318(10) 0.0316(10) 0.0217(9) 0.0036(8) -0.0046(8) -0.0129(8)
N7 0.0175(8) 0.0185(8) 0.0198(8) -0.0020(7) 0.0009(6) -0.0005(6)
N8 0.0211(8) 0.0201(8) 0.0178(8) -0.0034(7) 0.0018(6) -0.0026(7)
C1 0.0211(10) 0.0156(9) 0.0225(10) -0.0006(8) 0.0021(8) 0.0027(7)
C2 0.0243(10) 0.0170(9) 0.0196(10) 0.0000(8) 0.0039(8) -0.0013(8)
C3 0.0244(10) 0.0210(10) 0.0210(10) -0.0018(8) -0.0005(8) -0.0014(8)
C4 0.0236(10) 0.0208(10) 0.0169(10) -0.0029(8) -0.0006(8) 0.0000(8)
C5 0.0200(10) 0.0265(11) 0.0225(10) 0.0036(8) 0.0035(8) -0.0014(8)
C6 0.0204(10) 0.0258(11) 0.0225(10) 0.0015(8) 0.0052(8) 0.0041(8)
C7 0.0208(10) 0.0224(10) 0.0173(10) 0.0008(8) 0.0006(8) -0.0012(8)
C8 0.0228(10) 0.0304(12) 0.0243(11) 0.0044(9) 0.0091(8) -0.0003(9)
C9 0.0229(10) 0.0285(11) 0.0260(11) 0.0012(9) 0.0069(8) 0.0065(9)
C10 0.0236(10) 0.0248(11) 0.0248(11) 0.0037(9) 0.0061(8) 0.0004(8)
C11 0.0292(11) 0.0187(10) 0.0202(10) 0.0036(8) 0.0024(8) -0.0017(8)
C12 0.0256(10) 0.0203(10) 0.0192(10) 0.0032(8) -0.0001(8) -0.0015(8)
C13 0.0207(10) 0.0211(10) 0.0246(11) -0.0014(8) -0.0026(8) 0.0013(8)
C14 0.0215(10) 0.0259(11) 0.0324(12) -0.0081(9) 0.0043(9) -0.0051(9)
C23 0.0379(13) 0.0273(11) 0.0222(11) -0.0036(9) 0.0059(9) -0.0143(10)
C24 0.0318(12) 0.0183(10) 0.0258(11) 0.0007(8) 0.0051(9) -0.0056(9)
C25 0.0225(10) 0.0174(9) 0.0187(10) 0.0017(8) 0.0006(8) 0.0003(8)
C26 0.0213(10) 0.0240(10) 0.0159(9) -0.0008(8) -0.0011(7) 0.0011(8)
C27 0.0249(11) 0.0240(11) 0.0237(11) -0.0071(8) -0.0029(8) 0.0040(8)
C28 0.0191(10) 0.0214(10) 0.0236(10) -0.0038(8) 0.0019(8) 0.0015(8)
C29 0.0304(11) 0.0167(10) 0.0262(11) -0.0049(8) -0.0002(9) 0.0003(8)
C30 0.0268(11) 0.0245(11) 0.0192(10) -0.0057(8) -0.0018(8) -0.0044(8)
C31 0.0189(9) 0.0210(10) 0.0204(10) -0.0021(8) 0.0032(8) -0.0013(8)
C32 0.0383(13) 0.0180(10) 0.0398(14) -0.0073(9) -0.0139(11) 0.0039(9)
C33 0.0351(13) 0.0263(12) 0.0384(14) -0.0136(10) -0.0176(11) 0.0027(10)
C34 0.0208(10) 0.0189(10) 0.0191(10) -0.0019(8) 0.0019(8) -0.0026(8)
C35 0.0235(10) 0.0210(10) 0.0219(10) -0.0001(8) 0.0015(8) 0.0000(8)
C36 0.0307(11) 0.0178(10) 0.0252(11) -0.0020(8) 0.0041(9) 0.0000(8)
O29 0.0226(8) 0.0212(8) 0.0355(9) 0.0054(7) -0.0009(7) -0.0005(6)
O28 0.0319(8) 0.0268(8) 0.0243(8) -0.0074(6) 0.0020(6) -0.0026(7)
O30 0.0220(8) 0.0278(8) 0.0221(8) 0.0000(7) -0.0002(6) -0.0032(7)
O31 0.0297(17) 0.0314(17) 0.0341(18) 0.0063(14) 0.0038(14) -0.0022(14)
N21 0.0470(13) 0.0424(13) 0.0391(13) 0.0041(10) -0.0077(11) 0.0035(11)
C62 0.0329(12) 0.0267(11) 0.0304(12) 0.0007(9) 0.0024(10) 0.0046(9)
C61 0.0302(12) 0.0444(14) 0.0283(12) 0.0052(11) 0.0037(9) 0.0035(11)
C63 0.033(3) 0.048(3) 0.091(6) -0.019(4) 0.000(3) -0.006(2)
C63A 0.055(8) 0.067(9) 0.084(11) -0.004(8) -0.005(7) -0.021(7)
C64 0.0423(16) 0.0470(17) 0.066(2) -0.0039(15) -0.0133(15) -0.0085(14)
N22 0.099(6) 0.096(5) 0.084(5) -0.041(4) 0.047(4) -0.064(5)

loop_
_atom_type_symbol
_atom_type_description
_atom_type_scat_dispersion_real
_atom_type_scat_dispersion_imag
_atom_type_scat_source
C C 0.0033 0.0016 'International Tables Vol C Tables 4.2.6.8 and 6.1.1.4'
H H 0.0000 0.0000 'International Tables Vol C Tables 4.2.6.8 and 6.1.1.4'
N N 0.0061 0.0033 'International Tables Vol C Tables 4.2.6.8 and 6.1.1.4'
O O 0.0106 0.0060 'International Tables Vol C Tables 4.2.6.8 and 6.1.1.4'

loop_
_geom_angle_atom_site_label_1
_geom_angle_atom_site_label_2
_geom_angle_atom_site_label_3
_geom_angle
O7 N11 O6 123.78(19)
O7 N11 C42 118.76(18)
O6 N11 C42 117.41(18)
O2 N9 O3 122.48(19)
O2 N9 C38 119.07(17)
O3 N9 C38 118.42(18)
O5 N10 O4 123.7(2)
O5 N10 C40 118.1(2)
O4 N10 C40 118.2(2)
O1 C37 C38 124.91(19)
O1 C37 C42 123.23(18)
C38 C37 C42 111.73(18)
C39 C38 N9 116.85(18)
C39 C38 C37 123.76(19)
N9 C38 C37 119.37(18)
C38 C39 C40 119.09(19)
C38 C39 H39 120.5
C40 C39 H39 120.5
C39 C40 C41 121.6(2)
C39 C40 N10 119.8(2)
C41 C40 N10 118.6(2)
C42 C41 C40 118.6(2)
C42 C41 H41 120.7
C40 C41 H41 120.7
C41 C42 C37 124.73(19)
C41 C42 N11 116.66(19)
C37 C42 N11 118.58(18)
O10 N12 O9 122.25(18)
O10 N12 C44 118.85(17)
O9 N12 C44 118.90(17)
O12 N13 O11 123.81(19)
O12 N13 C46 117.91(19)
O11 N13 C46 118.29(19)
O13 N14 O14 123.8(2)
O13 N14 C48 118.74(18)
O14 N14 C48 117.46(19)
O8 C43 C44 126.9(2)
O8 C43 C48 121.0(2)
C44 C43 C48 112.03(18)
C45 C44 C43 123.34(19)
C45 C44 N12 117.04(19)
C43 C44 N12 119.62(18)
C46 C45 C44 119.6(2)
C46 C45 H45 120.2
C44 C45 H45 120.2
C45 C46 C47 121.52(19)
C45 C46 N13 119.03(19)
C47 C46 N13 119.43(19)
C48 C47 C46 117.55(19)
C48 C47 H47 121.2
C46 C47 H47 121.2
C47 C48 C43 125.6(2)
C47 C48 N14 119.63(19)
C43 C48 N14 114.73(18)
O16 N15 O17 123.37(19)
O16 N15 C50 118.67(18)
O17 N15 C50 117.96(18)
O19 N16 O18 123.46(18)
O19 N16 C52 118.54(19)
O18 N16 C52 118.00(19)
O21' N17 O20 59.3(3)
O21' N17 O20' 126.5(3)
O20 N17 O20' 86.2(3)
O21' N17 O21 80.9(3)
O20 N17 O21 118.9(3)
O20' N17 O21 82.9(2)
O21' N17 C54 118.9(2)
O20 N17 C54 120.6(2)
O20' N17 C54 113.6(2)
O21 N17 C54 118.9(2)
O21' O20 N17 56.6(2)
O21' O20 O20' 95.2(3)
N17 O20 O20' 48.31(19)
N17 O20' O21 48.73(18)
N17 O20' O20 45.53(18)
O21 O20' O20 78.7(2)
N17 O21 O21' 45.32(18)
N17 O21 O20' 48.39(17)
O21' O21 O20' 82.3(2)
N17 O21' O20 64.2(3)
N17 O21' O21 53.8(2)
O20 O21' O21 103.0(3)
O15 C49 C54 123.27(19)
O15 C49 C50 125.99(19)
C54 C49 C50 110.72(18)
C51 C50 N15 115.91(19)
C51 C50 C49 124.31(19)
N15 C50 C49 119.78(18)
C50 C51 C52 119.6(2)
C50 C51 H51 120.2
C52 C51 H51 120.2
C54 C53 C52 118.75(19)
C54 C53 H53 120.6
C52 C53 H53 120.6
C53 C52 C51 120.97(19)
C53 C52 N16 119.40(19)
C51 C52 N16 119.62(19)
C53 C54 C49 125.58(19)
C53 C54 N17 116.21(18)
C49 C54 N17 118.19(18)
O23 N18 O24 122.87(19)
O23 N18 C56 118.92(18)
O24 N18 C56 118.16(18)
O25 N19 O26 123.14(18)
O25 N19 C58 118.44(18)
O26 N19 C58 118.43(18)
O27 N20 O28 122.52(18)
O27 N20 C60 118.84(18)
O28 N20 C60 118.61(17)
O22 C55 C60 124.85(19)
O22 C55 C56 123.69(18)
C60 C55 C56 111.37(18)
C57 C56 N18 116.85(18)
C57 C56 C55 124.34(18)
N18 C56 C55 118.80(18)
C56 C57 C58 119.03(19)
C56 C57 H57 120.5
C58 C57 H57 120.5
C57 C58 C59 121.37(19)
C57 C58 N19 118.50(18)
C59 C58 N19 119.92(19)
C60 C59 C58 118.99(19)
C60 C59 H59 120.5
C58 C59 H59 120.5
C59 C60 N20 116.67(18)
C59 C60 C55 124.07(18)
N20 C60 C55 119.26(18)
C2 N2 C3 114.02(16)
C2 N2 H2C 108.7
C3 N2 H2C 108.7
C2 N2 H2D 108.7
C3 N2 H2D 108.7
H2C N2 H2D 107.6
C1 N1 C25 108.76(15)
C1 N1 C13 111.03(16)
C25 N1 C13 111.60(16)
C10 N3 C11 111.90(16)
C10 N3 H3D 109.2
C11 N3 H3D 109.2
C10 N3 H3C 109.2
C11 N3 H3C 109.2
H3D N3 H3C 107.9
C36 N4 C12 111.28(16)
C36 N4 C24 109.98(16)
C12 N4 C24 110.89(16)
C15A N5 C14 122.7(4)
C15A N5 C15 17.7(3)
C14 N5 C15 105.0(2)
C23 N6 C22A 100.4(3)
C23 N6 C22 116.7(2)
C22A N6 C22 18.6(3)
C26 N7 C27 111.14(16)
C26 N7 H7D 109.4
C27 N7 H7D 109.4
C26 N7 H7C 109.4
C27 N7 H7C 109.4
H7D N7 H7C 108.0
C35 N8 C34 112.47(16)
C35 N8 H8C 109.1
C34 N8 H8C 109.1
C35 N8 H8D 109.1
C34 N8 H8D 109.1
H8C N8 H8D 107.8
N1 C1 C2 111.69(16)
N1 C1 H1A 109.3
C2 C1 H1A 109.3
N1 C1 H1B 109.3
C2 C1 H1B 109.3
H1A C1 H1B 107.9
N2 C2 C1 109.70(16)
N2 C2 H2A 109.7
C1 C2 H2A 109.7
N2 C2 H2B 109.7
C1 C2 H2B 109.7
H2A C2 H2B 108.2
C4 C3 N2 110.92(16)
C4 C3 H3A 109.5
N2 C3 H3A 109.5
C4 C3 H3B 109.5
N2 C3 H3B 109.5
H3A C3 H3B 108.0
C5 C4 C9 118.63(19)
C5 C4 C3 120.52(19)
C9 C4 C3 120.84(19)
C6 C5 C4 120.87(19)
C6 C5 H5A 119.6
C4 C5 H5A 119.6
C5 C6 C7 120.40(19)
C5 C6 H6A 119.8
C7 C6 H6A 119.8
C8 C7 C6 118.66(19)
C8 C7 C10 117.59(18)
C6 C7 C10 123.68(18)
C9 C8 C7 120.9(2)
C9 C8 H8 119.6
C7 C8 H8 119.6
C8 C9 C4 120.5(2)
C8 C9 H9A 119.7
C4 C9 H9A 119.7
N3 C10 C7 113.69(17)
N3 C10 H10A 108.8
C7 C10 H10A 108.8
N3 C10 H10B 108.8
C7 C10 H10B 108.8
H10A C10 H10B 107.7
N3 C11 C12 112.03(17)
N3 C11 H11A 109.2
C12 C11 H11A 109.2
N3 C11 H11B 109.2
C12 C11 H11B 109.2
H11A C11 H11B 107.9
N4 C12 C11 113.25(17)
N4 C12 H12A 108.9
C11 C12 H12A 108.9
N4 C12 H12B 108.9
C11 C12 H12B 108.9
H12A C12 H12B 107.7
N1 C13 C14 113.27(18)
N1 C13 H13A 108.9
C14 C13 H13A 108.9
N1 C13 H13B 108.9
C14 C13 H13B 108.9
H13A C13 H13B 107.7
N5 C14 C13 111.89(18)
N5 C14 H14A 109.2
C13 C14 H14A 109.2
N5 C14 H29A 109.2
C13 C14 H29A 109.2
H14A C14 H29A 107.9
C16 C15 N5 107.2(3)
C16 C15 C16A 11.7(2)
N5 C15 C16A 95.6(3)
C16 C15A N5 138.0(7)
C16 C15A C16A 18.1(3)
N5 C15A C16A 120.0(6)
C16A C16 C15A 122.4(9)
C16A C16 C17A 79.2(8)
C15A C16 C17A 158.4(6)
C16A C16 C17 79.5(8)
C15A C16 C17 123.3(5)
C17A C16 C17 54.0(3)
C16A C16 C21 57.1(7)
C15A C16 C21 117.0(5)
C17A C16 C21 74.7(3)
C17 C16 C21 118.2(3)
C16A C16 C15 135.5(8)
C15A C16 C15 13.1(4)
C17A C16 C15 145.3(4)
C17 C16 C15 121.0(3)
C21 C16 C15 120.8(3)
C16A C16 C21A 12.3(7)
C15A C16 C21A 110.1(5)
C17A C16 C21A 91.4(4)
C17 C16 C21A 86.8(3)
C21 C16 C21A 60.2(3)
C15 C16 C21A 123.2(3)
C16 C16A C21 99.4(9)
C16 C16A C17A 77.3(8)
C21 C16A C17A 81.3(4)
C16 C16A C21A 162.8(10)
C21 C16A C21A 84.1(5)
C17A C16A C21A 119.9(6)
C16 C16A C17 77.2(8)
C21 C16A C17 134.5(5)
C17A C16A C17 53.5(4)
C21A C16A C17 112.3(5)
C16 C16A C15A 39.5(7)
C21 C16A C15A 105.7(5)
C17A C16A C15A 116.8(6)
C21A C16A C15A 123.3(5)
C17 C16A C15A 99.6(5)
C16 C16A C15 32.8(6)
C21 C16A C15 104.6(4)
C17A C16A C15 110.1(5)
C21A C16A C15 130.0(4)
C17 C16A C15 96.2(4)
C15A C16A C15 6.8(3)
C17 C17A C16 63.6(3)
C17 C17A C16A 64.0(4)
C16 C17A C16A 23.6(3)
C17 C17A C18A 110.8(5)
C16 C17A C18A 143.8(6)
C16A C17A C18A 120.3(6)
C17 C17A C18 58.4(3)
C16 C17A C18 111.3(4)
C16A C17A C18 95.4(5)
C18A C17A C18 52.4(3)
C17 C17A C21 108.1(4)
C16 C17A C21 53.2(3)
C16A C17A C21 44.3(3)
C18A C17A C21 101.8(4)
C18 C17A C21 117.2(4)
C17 C17A C19 98.1(4)
C16 C17A C19 118.0(4)
C16A C17A C19 94.4(4)
C18A C17A C19 26.1(3)
C18 C17A C19 46.0(2)
C21 C17A C19 84.8(3)
C17 C17A C20 119.6(4)
C16 C17A C20 93.0(4)
C16A C17A C20 74.2(4)
C18A C17A C20 57.2(3)
C18 C17A C20 86.1(3)
C21 C17A C20 44.6(2)
C19 C17A C20 42.87(19)
C17A C17 C16 62.4(3)
C17A C17 C18 71.8(3)
C16 C17 C18 120.9(3)
C17A C17 C16A 62.5(4)
C16 C17 C16A 23.3(2)
C18 C17 C16A 102.3(4)
C18A C18 C19 38.7(3)
C18A C18 C17 107.3(4)
C19 C18 C17 121.1(3)
C18A C18 C17A 57.4(4)
C19 C18 C17A 80.5(3)
C17 C18 C17A 49.8(3)
C18A C18 C19A 50.0(3)
C19 C18 C19A 12.3(2)
C17 C18 C19A 127.8(3)
C17A C18 C19A 91.8(3)
C19 C18A C18 75.5(5)
C19 C18A C17A 110.9(6)
C18 C18A C17A 70.1(4)
C19 C18A C19A 11.1(4)
C18 C18A C19A 84.3(5)
C17A C18A C19A 120.9(6)
C19 C18A C20 57.6(4)
C18 C18A C20 106.9(4)
C17A C18A C20 78.0(4)
C19A C18A C20 59.6(3)
C19A C19 C18A 150.7(10)
C19A C19 C18 135.2(8)
C18A C19 C18 65.8(5)
C19A C19 C20 93.5(8)
C18A C19 C20 89.7(5)
C18 C19 C20 118.2(3)
C19A C19 C22 39.3(7)
C18A C19 C22 115.3(5)
C18 C19 C22 123.4(3)
C20 C19 C22 118.4(3)
C19A C19 C20A 59.3(7)
C18A C19 C20A 146.3(6)
C18 C19 C20A 102.4(3)
C20 C19 C20A 67.6(3)
C22 C19 C20A 97.6(3)
C19A C19 C17A 160.6(8)
C18A C19 C17A 43.1(5)
C18 C19 C17A 53.5(3)
C20 C19 C17A 69.6(3)
C22 C19 C17A 158.4(3)
C20A C19 C17A 103.9(3)
C19A C19 C22A 30.5(7)
C18A C19 C22A 123.5(5)
C18 C19 C22A 128.1(3)
C20 C19 C22A 113.0(3)
C22 C19 C22A 8.8(3)
C20A C19 C22A 89.1(3)
C17A C19 C22A 166.4(3)
C19 C19A C22 123.2(9)
C19 C19A C20A 100.9(9)
C22 C19A C20A 134.0(6)
C19 C19A C18A 18.2(6)
C22 C19A C18A 108.1(5)
C20A C19A C18A 117.5(6)
C19 C19A C22A 138.7(9)
C22 C19A C22A 15.5(3)
C20A C19A C22A 119.3(6)
C18A C19A C22A 123.2(5)
C19 C19A C20 65.6(7)
C22 C19A C20 137.9(5)
C20A C19A C20 69.4(4)
C18A C19A C20 68.6(4)
C22A C19A C20 135.5(5)
C19 C19A C18 32.5(6)
C22 C19A C18 117.6(5)
C20A C19A C18 91.7(4)
C18A C19A C18 45.7(3)
C22A C19A C18 129.7(4)
C20 C19A C18 90.6(4)
C21 C20 C19 120.2(3)
C21 C20 C19A 136.3(4)
C19 C20 C19A 20.9(2)
C21 C20 C18A 102.7(3)
C19 C20 C18A 32.7(2)
C19A C20 C18A 51.8(3)
C21 C20 C20A 104.2(3)
C19 C20 C20A 61.6(3)
C19A C20 C20A 51.2(3)
C18A C20 C20A 91.6(3)
C21 C20 C17A 57.9(3)
C19 C20 C17A 67.6(3)
C19A C20 C17A 88.2(3)
C18A C20 C17A 44.8(3)
C20A C20 C17A 99.8(3)
C21 C20 C21A 59.8(2)
C19 C20 C21A 86.3(3)
C19A C20 C21A 87.8(3)
C18A C20 C21A 100.3(3)
C20A C20 C21A 44.3(3)
C17A C20 C21A 76.4(3)
C21A C20A C19A 121.9(6)
C21A C20A C19 102.3(4)
C19A C20A C19 19.8(3)
C21A C20A C20 78.4(4)
C19A C20A C20 59.4(3)
C19 C20A C20 50.8(2)
C21A C20A O31 60.9(3)
C19A C20A O31 142.2(5)
C19 C20A O31 133.3(4)
C20 C20A O31 139.3(4)
C16A C21 C20 104.9(4)
C16A C21 C16 23.5(3)
C20 C21 C16 121.4(3)
C16A C21 C17A 54.4(4)
C20 C21 C17A 77.5(3)
C16 C21 C17A 52.0(3)
C16A C21 C21A 53.0(4)
C20 C21 C21A 76.3(3)
C16 C21 C21A 75.6(3)
C17A C21 C21A 89.4(3)
C16A C21A C20A 119.3(5)
C16A C21A O31 137.8(5)
C20A C21A O31 74.6(4)
C16A C21A C21 42.9(3)
C20A C21A C21 101.2(4)
O31 C21A C21 175.5(4)
C16A C21A C16 4.9(3)
C20A C21A C16 124.3(4)
O31 C21A C16 137.0(4)
C21 C21A C16 44.2(2)
C16A C21A C20 73.5(4)
C20A C21A C20 57.3(3)
O31 C21A C20 131.9(3)
C21 C21A C20 43.9(2)
C16 C21A C20 77.3(3)
C19A C22A N6 100.9(5)
C19A C22A C19 10.8(3)
N6 C22A C19 96.3(4)
C19A C22 N6 118.7(4)
C19A C22 C19 17.5(3)
N6 C22 C19 115.7(3)
N6 C23 C24 111.41(18)
N6 C23 H23A 109.3
C24 C23 H23A 109.3
N6 C23 H23B 109.3
C24 C23 H23B 109.3
H23A C23 H23B 108.0
N4 C24 C23 113.26(18)
N4 C24 H24A 108.9
C23 C24 H24A 108.9
N4 C24 H24B 108.9
C23 C24 H24B 108.9
H24A C24 H24B 107.7
N1 C25 C26 113.76(16)
N1 C25 H25A 108.8
C26 C25 H25A 108.8
N1 C25 H25B 108.8
C26 C25 H25B 108.8
H25A C25 H25B 107.7
N7 C26 C25 112.29(16)
N7 C26 H26A 109.1
C25 C26 H26A 109.1
N7 C26 H26B 109.1
C25 C26 H26B 109.1
H26A C26 H26B 107.9
N7 C27 C28 113.30(17)
N7 C27 H27A 108.9
C28 C27 H27A 108.9
N7 C27 H27B 108.9
C28 C27 H27B 108.9
H27A C27 H27B 107.7
C29 C28 C33 118.9(2)
C29 C28 C27 122.28(19)
C33 C28 C27 118.75(19)
C28 C29 C30 120.24(19)
C28 C29 H29 119.9
C30 C29 H29 119.9
C31 C30 C29 120.99(19)
C31 C30 H30 119.5
C29 C30 H30 119.5
C30 C31 C32 118.6(2)
C30 C31 C34 119.07(18)
C32 C31 C34 122.27(19)
C33 C32 C31 120.2(2)
C33 C32 H32 119.9
C31 C32 H32 119.9
C32 C33 C28 121.0(2)
C32 C33 H33 119.5
C28 C33 H33 119.5
N8 C34 C31 111.77(16)
N8 C34 H34A 109.3
C31 C34 H34A 109.3
N8 C34 H34B 109.3
C31 C34 H34B 109.3
H34A C34 H34B 107.9
N8 C35 C36 110.78(17)
N8 C35 H35A 109.5
C36 C35 H35A 109.5
N8 C35 H35B 109.5
C36 C35 H35B 109.5
H35A C35 H35B 108.1
N4 C36 C35 114.00(17)
N4 C36 H36A 108.8
C35 C36 H36A 108.8
N4 C36 H36B 108.8
C35 C36 H36B 108.8
H36A C36 H36B 107.6
H292 O29 H291 96(3)
H301 O30 H302 106(3)
C21A O31 C20A 44.4(3)
N21 C62 C61 179.8(3)
C62 C61 H61A 109.5
C62 C61 H61B 109.5
H61A C61 H61B 109.5
C62 C61 H61C 109.5
H61A C61 H61C 109.5
H61B C61 H61C 109.5
C63A C63 C64 75.9(17)
C63 C63A C64 75.5(17)
N22 C64 N22A 47.0(4)
N22 C64 C63 146.1(6)
N22A C64 C63 166.9(6)
N22 C64 C63A 174.5(8)
N22A C64 C63A 138.3(8)
C63 C64 C63A 28.6(5)
N22A N22 C64 68.7(6)
N22 N22A C64 64.2(6)

loop_
_geom_bond_atom_site_label_1
_geom_bond_atom_site_label_2
_geom_bond_distance
O1 C37 1.246(2)
O3 N9 1.234(2)
O2 N9 1.227(2)
O6 N11 1.231(2)
O5 N10 1.227(3)
O4 N10 1.228(3)
O7 N11 1.218(2)
N11 C42 1.461(3)
N9 C38 1.445(3)
N10 C40 1.444(3)
C37 C38 1.452(3)
C37 C42 1.454(3)
C38 C39 1.379(3)
C39 C40 1.382(3)
C39 H39 0.9300
C40 C41 1.393(3)
C41 C42 1.364(3)
C41 H41 0.9300
O8 C43 1.244(3)
O9 N12 1.235(2)
O10 N12 1.234(2)
O11 N13 1.234(3)
O12 N13 1.226(2)
O13 N14 1.216(3)
O14 N14 1.217(3)
N12 C44 1.446(3)
N13 C46 1.451(3)
N14 C48 1.470(3)
C43 C44 1.440(3)
C43 C48 1.443(3)
C44 C45 1.388(3)
C45 C46 1.374(3)
C45 H45 0.9300
C46 C47 1.401(3)
C47 C48 1.366(3)
C47 H47 0.9300
N15 O16 1.222(2)
N15 O17 1.228(2)
N15 C50 1.455(3)
N16 O19 1.230(3)
N16 O18 1.237(3)
N16 C52 1.446(3)
N17 O21' 1.135(4)
N17 O20 1.224(4)
N17 O20' 1.281(4)
N17 O21 1.288(3)
N17 C54 1.457(3)
O15 C49 1.247(3)
O20 O21' 1.169(5)
O20 O20' 1.711(5)
O20' O21 1.700(5)
O21 O21' 1.576(5)
C49 C54 1.452(3)
C49 C50 1.457(3)
C50 C51 1.374(3)
C51 C52 1.386(3)
C51 H51 0.9300
C53 C54 1.369(3)
C53 C52 1.383(3)
C53 H53 0.9300
O22 C55 1.236(3)
O23 N18 1.221(3)
O24 N18 1.234(2)
O25 N19 1.228(2)
O26 N19 1.233(2)
O27 N20 1.225(2)
N18 C56 1.452(3)
N19 C58 1.443(3)
N20 O28 1.239(2)
N20 C60 1.452(3)
C55 C60 1.459(3)
C55 C56 1.461(3)
C56 C57 1.362(3)
C57 C58 1.391(3)
C57 H57 0.9300
C58 C59 1.391(3)
C59 C60 1.370(3)
C59 H59 0.9300
N2 C2 1.495(3)
N2 C3 1.510(3)
N2 H2C 0.9000
N2 H2D 0.9000
N1 C1 1.469(3)
N1 C25 1.475(3)
N1 C13 1.478(3)
N3 C10 1.486(3)
N3 C11 1.498(3)
N3 H3D 0.9000
N3 H3C 0.9000
N4 C36 1.465(3)
N4 C12 1.473(3)
N4 C24 1.479(3)
N5 C15A 1.456(7)
N5 C14 1.472(3)
N5 C15 1.525(4)
N6 C23 1.471(3)
N6 C22A 1.493(7)
N6 C22 1.506(4)
N7 C26 1.491(3)
N7 C27 1.497(3)
N7 H7D 0.9000
N7 H7C 0.9000
N8 C35 1.487(3)
N8 C34 1.497(3)
N8 H8C 0.9000
N8 H8D 0.9000
C1 C2 1.519(3)
C1 H1A 0.9700
C1 H1B 0.9700
C2 H2A 0.9700
C2 H2B 0.9700
C3 C4 1.507(3)
C3 H3A 0.9700
C3 H3B 0.9700
C4 C5 1.391(3)
C4 C9 1.392(3)
C5 C6 1.386(3)
C5 H5A 0.9300
C6 C7 1.393(3)
C6 H6A 0.9300
C7 C8 1.391(3)
C7 C10 1.513(3)
C8 C9 1.383(3)
C8 H8 0.9300
C9 H9A 0.9300
C10 H10A 0.9700
C10 H10B 0.9700
C11 C12 1.514(3)
C11 H11A 0.9700
C11 H11B 0.9700
C12 H12A 0.9700
C12 H12B 0.9700
C13 C14 1.515(3)
C13 H13A 0.9700
C13 H13B 0.9700
C14 H14A 0.9700
C14 H29A 0.9700
C15 C16 1.508(6)
C15 C16A 1.951(8)
C15A C16 1.157(8)
C15A C16A 1.534(10)
C16 C16A 0.564(6)
C16 C17A 1.375(7)
C16 C17 1.390(5)
C16 C21 1.397(5)
C16 C21A 1.942(7)
C16A C21 1.190(7)
C16A C17A 1.384(8)
C16A C21A 1.396(9)
C16A C17 1.402(7)
C17A C17 1.254(7)
C17A C18A 1.397(8)
C17A C18 1.559(7)
C17A C21 1.682(7)
C17A C19 1.912(7)
C17A C20 1.938(7)
C17 C18 1.398(5)
C18 C18A 1.314(7)
C18 C19 1.394(5)
C18 C19A 1.827(7)
C18A C19 0.900(6)
C18A C19A 1.407(8)
C18A C20 1.666(7)
C19 C19A 0.552(6)
C19 C20 1.407(5)
C19 C22 1.533(6)
C19 C20A 1.597(7)
C19 C22A 1.940(9)
C19A C22 1.160(7)
C19A C20A 1.398(8)
C19A C22A 1.490(9)
C19A C20 1.543(7)
C20 C21 1.395(5)
C20 C20A 1.678(7)
C20 C21A 1.954(7)
C20A C21A 1.394(8)
C20A O31 1.920(7)
C21 C21A 1.739(6)
C21A O31 1.741(6)
C23 C24 1.519(3)
C23 H23A 0.9700
C23 H23B 0.9700
C24 H24A 0.9700
C24 H24B 0.9700
C25 C26 1.512(3)
C25 H25A 0.9700
C25 H25B 0.9700
C26 H26A 0.9700
C26 H26B 0.9700
C27 C28 1.503(3)
C27 H27A 0.9700
C27 H27B 0.9700
C28 C29 1.384(3)
C28 C33 1.389(3)
C29 C30 1.390(3)
C29 H29 0.9300
C30 C31 1.388(3)
C30 H30 0.9300
C31 C32 1.393(3)
C31 C34 1.507(3)
C32 C33 1.388(3)
C32 H32 0.9300
C33 H33 0.9300
C34 H34A 0.9700
C34 H34B 0.9700
C35 C36 1.519(3)
C35 H35A 0.9700
C35 H35B 0.9700
C36 H36A 0.9700
C36 H36B 0.9700
O29 H292 0.94(3)
O29 H291 0.77(4)
O30 H301 0.78(2)
O30 H302 1.01(4)
N21 C62 1.136(3)
C62 C61 1.449(3)
C61 H61A 0.9600
C61 H61B 0.9600
C61 H61C 0.9600
C63 C63A 0.704(13)
C63 C64 1.422(8)
C63A C64 1.424(15)
C64 N22 1.155(7)
C64 N22A 1.195(7)
N22 N22A 0.939(8)
